data_7238979
loop_
_publ_author_name
'Ibrahim, Yehia A.'
'Al-Awadi, Nouria A.'
'Al-Azemi, Talal F.'
'Abraham, Susan'
'John, Elizabeth'

_publ_section_title
;
 Sequential Staudinger ketene--imine cycloaddition, RCM approach to
 polycyclic macrocyclic bisazetidinones
;
_journal_issue 18
_journal_name_full 'RSC Advances'
_journal_page_first 6408
_journal_paper_doi 10.1039/c3ra40649k
_journal_volume 3
_journal_year 2013
_chemical_formula_moiety 'C43 H44 N2 O9'
_chemical_formula_sum 'C43 H44 N2 O9'
_chemical_formula_weight 732.83
_space_group_IT_number 14
_space_group_name_Hall '-P 2ybc'
_space_group_name_H-M_alt 'P 1 21/c 1'
_symmetry_cell_setting monoclinic
_symmetry_Int_Tables_number 14
_symmetry_space_group_name_Hall '-P 2ybc'
_symmetry_space_group_name_H-M 'P 1 21/c 1'
_atom_sites_solution_hydrogens geom
_atom_sites_solution_primary direct
_atom_sites_solution_secondary difmap
_cell_angle_alpha 90.0000
_cell_angle_beta 108.392(8)
_cell_angle_gamma 90.0000
_cell_formula_units_Z 4
_cell_length_a 11.8216(4)
_cell_length_b 19.5371(6)
_cell_length_c 17.1819(12)
_cell_measurement_reflns_used 15563
_cell_measurement_temperature 150
_cell_measurement_theta_max 27.45
_cell_measurement_theta_min 3.25
_cell_volume 3765.6(4)
_computing_cell_refinement 'CrystalClear-SM Expert 2.0 r4'
_computing_data_collection 'CrystalClear-SM Expert 2.0 r4 (Rigaku, 2009)'
_computing_data_reduction 'CrystalClear-SM Expert 2.0 r4'
_computing_molecular_graphics 'CrystalStructure 4.0'
_computing_publication_material 'CrystalStructure 4.0 (Rigaku, 2010)'
_computing_structure_refinement 'SHELXL97 (Sheldrick, 2008)'
_computing_structure_solution 'Il Milione (Burla, et al., 2007)'
_diffrn_ambient_temperature 150
_diffrn_detector_area_resol_mean 10.000
_diffrn_measured_fraction_theta_full 0.996
_diffrn_measured_fraction_theta_max 0.996
_diffrn_measurement_device_type 'Rigaku R-AXIS RAPID'
_diffrn_measurement_method \w
_diffrn_radiation_type 'Mo K\a'
_diffrn_radiation_wavelength 0.71075
_diffrn_reflns_av_R_equivalents 0.0313
_diffrn_reflns_limit_h_max 14
_diffrn_reflns_limit_h_min -15
_diffrn_reflns_limit_k_max 25
_diffrn_reflns_limit_k_min -24
_diffrn_reflns_limit_l_max 22
_diffrn_reflns_limit_l_min -22
_diffrn_reflns_number 28127
_diffrn_reflns_theta_full 27.46
_diffrn_reflns_theta_max 27.46
_diffrn_standards_number 0
_exptl_absorpt_coefficient_mu 0.091
_exptl_absorpt_correction_T_max 0.982
_exptl_absorpt_correction_T_min 0.505
_exptl_absorpt_correction_type multi-scan
_exptl_absorpt_process_details 'ABSCOR (Rigaku, 1995)'
_exptl_crystal_colour Colorless
_exptl_crystal_density_diffrn 1.293
_exptl_crystal_density_method 'not measured'
_exptl_crystal_description Block
_exptl_crystal_F_000 1552.00
_exptl_crystal_size_max 0.200
_exptl_crystal_size_mid 0.200
_exptl_crystal_size_min 0.200
_refine_diff_density_max 1.130
_refine_diff_density_min -0.540
_refine_ls_extinction_method none
_refine_ls_goodness_of_fit_ref 1.095
_refine_ls_hydrogen_treatment constr
_refine_ls_number_parameters 481
_refine_ls_number_reflns 8598
_refine_ls_number_restraints 7
_refine_ls_R_factor_gt 0.0596
_refine_ls_shift/su_max 0.001
_refine_ls_structure_factor_coef Fsqd
_refine_ls_weighting_details 'w = 1/[\s^2^(Fo^2^)+(0.0941P)^2^+1.4562P] where P=(Fo^2^+2Fc^2^)/3'
_refine_ls_weighting_scheme calc
_refine_ls_wR_factor_ref 0.1841
_reflns_number_gt 6356
_reflns_number_total 8598
_reflns_threshold_expression F^2^>2.0\s(F^2^)
_cod_data_source_file c3ra40649k.txt
_cod_data_source_block User-defined
_cod_database_code 7238979

loop_
_symmetry_equiv_pos_site_id
_symmetry_equiv_pos_as_xyz
1 +X,+Y,+Z
2 -X,1/2+Y,1/2-Z
3 -X,-Y,-Z
4 +X,1/2-Y,1/2+Z

loop_
_atom_site_label
_atom_site_type_symbol
_atom_site_fract_x
_atom_site_fract_y
_atom_site_fract_z
_atom_site_U_iso_or_equiv
_atom_site_adp_type
_atom_site_occupancy
_atom_site_symmetry_multiplicity
_atom_site_calc_flag
_atom_site_refinement_flags
O1 O 0.30547(15) 0.56452(8) 0.41297(10) 0.0477(4) Uani 1.0 4 d .
O2 O 0.46481(19) 0.50262(8) 0.28478(11) 0.0555(5) Uani 1.0 4 d .
O3 O 0.04084(13) 0.52244(7) 0.31997(9) 0.0343(4) Uani 1.0 4 d .
O4 O 0.00167(19) 0.52392(14) 0.15377(12) 0.0792(7) Uani 1.0 4 d .
O5 O 0.38492(13) 0.40230(7) 0.13475(8) 0.0338(4) Uani 1.0 4 d .
O6 O 0.44909(14) 0.40981(8) 0.00443(9) 0.0393(4) Uani 1.0 4 d .
O7 O -0.00644(13) 0.32783(8) 0.28519(9) 0.0363(4) Uani 1.0 4 d .
O8 O 0.26755(13) 0.21605(7) 0.23969(8) 0.0334(4) Uani 1.0 4 d .
O9 O 0.03676(14) 0.25082(8) 0.16046(9) 0.0398(4) Uani 1.0 4 d .
N1 N 0.27741(15) 0.44582(9) 0.42172(10) 0.0326(4) Uani 1.0 4 d .
N2 N 0.44961(16) 0.38935(8) 0.32479(10) 0.0331(4) Uani 1.0 4 d .
C1 C 0.25596(19) 0.51009(11) 0.39138(12) 0.0332(5) Uani 1.0 4 d .
C2 C 0.14494(18) 0.48621(10) 0.32148(12) 0.0309(4) Uani 1.0 4 d .
C3 C 0.16811(17) 0.41461(10) 0.36580(11) 0.0297(4) Uani 1.0 4 d .
C4 C 0.37299(19) 0.41609(12) 0.48921(12) 0.0375(5) Uani 1.0 4 d .
C5 C 0.4430(2) 0.35928(11) 0.46465(12) 0.0371(5) Uani 1.0 4 d .
C6 C 0.51728(19) 0.37981(11) 0.41098(13) 0.0376(5) Uani 1.0 4 d .
C7 C 0.4293(2) 0.44429(10) 0.27478(13) 0.0363(5) Uani 1.0 4 d .
C8 C 0.34429(19) 0.40332(10) 0.20355(12) 0.0325(5) Uani 1.0 4 d .
C9 C 0.37430(18) 0.34069(10) 0.26415(12) 0.0292(4) Uani 1.0 4 d .
C10 C -0.06742(19) 0.50014(10) 0.26497(14) 0.0367(5) Uani 1.0 4 d .
C11 C -0.0904(3) 0.50194(14) 0.18093(16) 0.0528(7) Uani 1.0 4 d .
C12 C -0.2016(3) 0.48249(18) 0.1290(2) 0.0762(10) Uani 1.0 4 d .
C13 C -0.2894(3) 0.46323(16) 0.1613(3) 0.0757(10) Uani 1.0 4 d .
C14 C -0.2697(3) 0.46417(13) 0.2443(2) 0.0583(8) Uani 1.0 4 d .
C15 C -0.1571(2) 0.48225(11) 0.29607(17) 0.0448(6) Uani 1.0 4 d .
C16 C -0.0307(5) 0.5598(3) 0.0797(3) 0.1016(14) Uani 1.0 4 d .
C17 C 0.0729(6) 0.5988(4) 0.0723(5) 0.162(2) Uani 1.0 4 d .
C18 C 0.1623(6) 0.6042(4) 0.1260(5) 0.162(2) Uani 1.0 4 d .
C19 C 0.32057(18) 0.36188(10) 0.06988(12) 0.0304(4) Uani 1.0 4 d .
C20 C 0.35777(18) 0.36502(10) -0.00005(12) 0.0318(5) Uani 1.0 4 d .
C21 C 0.3020(2) 0.32388(11) -0.06685(13) 0.0375(5) Uani 1.0 4 d .
C22 C 0.2089(2) 0.28053(11) -0.06469(13) 0.0389(5) Uani 1.0 4 d .
C23 C 0.1711(2) 0.27872(11) 0.00347(13) 0.0373(5) Uani 1.0 4 d .
C24 C 0.22747(18) 0.31975(10) 0.07103(12) 0.0333(5) Uani 1.0 4 d .
C25 C 0.4974(3) 0.40957(14) -0.06200(16) 0.0522(7) Uani 1.0 4 d .
C26 C 0.5739(3) 0.3494(2) -0.0637(3) 0.0760(10) Uani 1.0 4 d .
C27 C 0.6135(3) 0.3067(2) -0.0059(3) 0.0867(12) Uani 1.0 4 d .
C28 C 0.07618(18) 0.39217(10) 0.40381(12) 0.0297(4) Uani 1.0 4 d .
C29 C 0.07162(19) 0.41802(10) 0.47806(12) 0.0338(5) Uani 1.0 4 d .
C30 C -0.1069(2) 0.35467(12) 0.46561(14) 0.0421(5) Uani 1.0 4 d .
C31 C -0.0208(2) 0.40008(11) 0.50854(13) 0.0390(5) Uani 1.0 4 d .
C32 C -0.10459(19) 0.32726(11) 0.39119(14) 0.0381(5) Uani 1.0 4 d .
C33 C -0.01431(18) 0.34730(10) 0.36010(12) 0.0316(5) Uani 1.0 4 d .
C34 C 0.43705(18) 0.27966(9) 0.24340(11) 0.0288(4) Uani 1.0 4 d .
C35 C 0.5490(2) 0.28342(11) 0.23411(15) 0.0396(5) Uani 1.0 4 d .
C36 C 0.6007(2) 0.22574(12) 0.21095(16) 0.0448(6) Uani 1.0 4 d .
C37 C 0.5413(2) 0.16401(11) 0.19818(14) 0.0386(5) Uani 1.0 4 d .
C38 C 0.43031(19) 0.15883(10) 0.20778(12) 0.0329(5) Uani 1.0 4 d .
C39 C 0.37783(18) 0.21651(10) 0.22921(11) 0.0284(4) Uani 1.0 4 d .
C40 C -0.1008(2) 0.28718(13) 0.23425(14) 0.0422(6) Uani 1.0 4 d .
C41 C -0.0781(2) 0.27636(13) 0.15360(14) 0.0450(6) Uani 1.0 4 d .
C42 C 0.1840(2) 0.16485(11) 0.19796(14) 0.0390(5) Uani 1.0 4 d .
C43 C 0.0644(2) 0.18733(11) 0.20238(14) 0.0386(5) Uani 1.0 4 d .
H2 H 0.1584 0.4855 0.2669 0.0371 Uiso 1.0 4 calc R
H3 H 0.1862 0.3782 0.3306 0.0357 Uiso 1.0 4 calc R
H4A H 0.3381 0.3977 0.5302 0.0450 Uiso 1.0 4 calc R
H4B H 0.4291 0.4530 0.5161 0.0450 Uiso 1.0 4 calc R
H5A H 0.4966 0.3383 0.5153 0.0445 Uiso 1.0 4 calc R
H5B H 0.3860 0.3235 0.4355 0.0445 Uiso 1.0 4 calc R
H6A H 0.5594 0.4230 0.4324 0.0451 Uiso 1.0 4 calc R
H6B H 0.5785 0.3442 0.4152 0.0451 Uiso 1.0 4 calc R
H8 H 0.2595 0.4185 0.1898 0.0390 Uiso 1.0 4 calc R
H9 H 0.3031 0.3264 0.2797 0.0350 Uiso 1.0 4 calc R
H12 H -0.2170 0.4825 0.0712 0.0915 Uiso 1.0 4 calc R
H13 H -0.3648 0.4491 0.1255 0.0909 Uiso 1.0 4 calc R
H14 H -0.3317 0.4527 0.2661 0.0700 Uiso 1.0 4 calc R
H15 H -0.1420 0.4822 0.3538 0.0538 Uiso 1.0 4 calc R
H16A H -0.0968 0.5916 0.0774 0.1219 Uiso 1.0 4 calc R
H16B H -0.0587 0.5273 0.0333 0.1219 Uiso 1.0 4 calc R
H17 H 0.0663 0.6205 0.0216 0.1943 Uiso 1.0 4 calc R
H18A H 0.1711 0.5830 0.1773 0.1943 Uiso 1.0 4 calc R
H18B H 0.2263 0.6298 0.1183 0.1943 Uiso 1.0 4 calc R
H21 H 0.3271 0.3251 -0.1142 0.0450 Uiso 1.0 4 calc R
H22 H 0.1714 0.2522 -0.1105 0.0467 Uiso 1.0 4 calc R
H23 H 0.1071 0.2497 0.0044 0.0447 Uiso 1.0 4 calc R
H24 H 0.2016 0.3187 0.1181 0.0399 Uiso 1.0 4 calc R
H25A H 0.5450 0.4517 -0.0590 0.0626 Uiso 1.0 4 calc R
H25B H 0.4307 0.4109 -0.1142 0.0626 Uiso 1.0 4 calc R
H26 H 0.5949 0.3425 -0.1122 0.0912 Uiso 1.0 4 calc R
H27A H 0.5947 0.3117 0.0436 0.1040 Uiso 1.0 4 calc R
H27B H 0.6620 0.2696 -0.0121 0.1040 Uiso 1.0 4 calc R
H29 H 0.1322 0.4484 0.5086 0.0405 Uiso 1.0 4 calc R
H30 H -0.1688 0.3418 0.4870 0.0505 Uiso 1.0 4 calc R
H31 H -0.0241 0.4191 0.5586 0.0468 Uiso 1.0 4 calc R
H32 H -0.1636 0.2954 0.3622 0.0457 Uiso 1.0 4 calc R
H35 H 0.5912 0.3256 0.2436 0.0475 Uiso 1.0 4 calc R
H36 H 0.6771 0.2291 0.2040 0.0538 Uiso 1.0 4 calc R
H37 H 0.5770 0.1249 0.1827 0.0463 Uiso 1.0 4 calc R
H38 H 0.3898 0.1161 0.1998 0.0395 Uiso 1.0 4 calc R
H40A H -0.1781 0.3107 0.2252 0.0506 Uiso 1.0 4 calc R
H40B H -0.1039 0.2426 0.2608 0.0506 Uiso 1.0 4 calc R
H41A H -0.1384 0.2440 0.1202 0.0540 Uiso 1.0 4 calc R
H41B H -0.0894 0.3205 0.1238 0.0540 Uiso 1.0 4 calc R
H42A H 0.2061 0.1198 0.2248 0.0469 Uiso 1.0 4 calc R
H42B H 0.1822 0.1610 0.1401 0.0469 Uiso 1.0 4 calc R
H43A H 0.0029 0.1528 0.1762 0.0464 Uiso 1.0 4 calc R
H43B H 0.0674 0.1927 0.2603 0.0464 Uiso 1.0 4 calc R

loop_
_atom_site_aniso_label
_atom_site_aniso_U_11
_atom_site_aniso_U_22
_atom_site_aniso_U_33
_atom_site_aniso_U_12
_atom_site_aniso_U_13
_atom_site_aniso_U_23
O1 0.0475(10) 0.0432(9) 0.0476(9) -0.0163(8) 0.0079(8) -0.0043(8)
O2 0.0819(14) 0.0271(8) 0.0567(11) -0.0122(8) 0.0207(10) -0.0126(7)
O3 0.0318(8) 0.0308(7) 0.0364(8) 0.0032(6) 0.0051(6) -0.0031(6)
O4 0.0586(13) 0.1189(19) 0.0464(11) -0.0139(13) -0.0030(10) 0.0378(12)
O5 0.0391(8) 0.0325(8) 0.0296(7) -0.0053(6) 0.0104(6) -0.0065(6)
O6 0.0406(9) 0.0432(9) 0.0359(8) -0.0101(7) 0.0145(7) -0.0054(7)
O7 0.0319(8) 0.0404(8) 0.0350(8) -0.0046(6) 0.0083(6) -0.0101(6)
O8 0.0354(8) 0.0316(7) 0.0352(8) -0.0105(6) 0.0142(7) -0.0096(6)
O9 0.0401(9) 0.0418(9) 0.0382(8) -0.0060(7) 0.0136(7) -0.0059(7)
N1 0.0268(9) 0.0367(9) 0.0299(8) -0.0009(7) 0.0028(7) -0.0031(7)
N2 0.0386(10) 0.0272(8) 0.0313(9) -0.0045(7) 0.0079(8) -0.0091(7)
C1 0.0333(11) 0.0389(11) 0.0281(10) -0.0028(9) 0.0107(8) -0.0033(8)
C2 0.0322(10) 0.0341(10) 0.0259(9) 0.0008(8) 0.0083(8) -0.0027(8)
C3 0.0280(10) 0.0313(10) 0.0272(9) 0.0029(8) 0.0050(8) -0.0048(8)
C4 0.0327(11) 0.0498(13) 0.0248(10) 0.0012(10) 0.0017(8) -0.0005(9)
C5 0.0369(12) 0.0346(11) 0.0303(10) -0.0008(9) -0.0030(9) 0.0011(8)
C6 0.0311(11) 0.0389(11) 0.0366(11) 0.0013(9) 0.0022(9) -0.0093(9)
C7 0.0433(12) 0.0285(10) 0.0382(11) -0.0005(9) 0.0144(10) -0.0091(9)
C8 0.0362(11) 0.0307(10) 0.0307(10) 0.0026(9) 0.0109(9) -0.0053(8)
C9 0.0306(10) 0.0271(9) 0.0289(9) -0.0039(8) 0.0082(8) -0.0075(8)
C10 0.0325(11) 0.0271(10) 0.0437(12) 0.0052(8) 0.0023(9) 0.0016(9)
C11 0.0454(14) 0.0573(15) 0.0431(13) -0.0040(12) -0.0039(11) 0.0131(11)
C12 0.065(2) 0.086(3) 0.0542(17) -0.0159(18) -0.0155(15) 0.0141(16)
C13 0.0459(17) 0.0619(18) 0.091(3) -0.0104(14) -0.0191(16) 0.0137(17)
C14 0.0352(13) 0.0377(13) 0.094(3) 0.0002(10) 0.0096(14) 0.0104(14)
C15 0.0371(12) 0.0320(11) 0.0638(15) 0.0062(9) 0.0138(11) 0.0017(11)
C16 0.116(4) 0.114(4) 0.083(3) 0.031(3) 0.044(3) 0.038(3)
C17 0.123(4) 0.225(5) 0.155(5) 0.000(5) 0.066(4) 0.092(5)
C18 0.123(4) 0.225(5) 0.155(5) 0.000(5) 0.066(4) 0.092(5)
C19 0.0318(10) 0.0280(10) 0.0276(9) 0.0017(8) 0.0039(8) -0.0022(8)
C20 0.0306(10) 0.0308(10) 0.0321(10) -0.0023(8) 0.0073(8) -0.0021(8)
C21 0.0424(12) 0.0386(11) 0.0301(10) -0.0011(10) 0.0092(9) -0.0037(9)
C22 0.0423(12) 0.0355(11) 0.0318(11) -0.0044(9) 0.0014(9) -0.0047(9)
C23 0.0353(11) 0.0343(11) 0.0360(11) -0.0061(9) 0.0025(9) 0.0024(9)
C24 0.0336(11) 0.0346(11) 0.0297(10) -0.0012(9) 0.0074(8) 0.0022(8)
C25 0.0507(15) 0.0635(16) 0.0493(14) -0.0138(13) 0.0258(12) -0.0055(12)
C26 0.0458(17) 0.113(3) 0.069(2) -0.0039(18) 0.0175(15) -0.033(2)
C27 0.0465(18) 0.087(3) 0.106(3) 0.0081(17) -0.0046(18) -0.022(3)
C28 0.0290(10) 0.0280(10) 0.0306(10) 0.0057(8) 0.0070(8) 0.0016(8)
C29 0.0354(11) 0.0332(11) 0.0299(10) 0.0048(9) 0.0062(9) -0.0008(8)
C30 0.0411(13) 0.0438(13) 0.0453(13) 0.0066(10) 0.0191(10) 0.0099(10)
C31 0.0475(13) 0.0398(12) 0.0316(11) 0.0096(10) 0.0153(10) 0.0055(9)
C32 0.0330(11) 0.0358(11) 0.0440(12) 0.0008(9) 0.0101(9) 0.0011(9)
C33 0.0319(11) 0.0294(10) 0.0320(10) 0.0054(8) 0.0077(8) -0.0005(8)
C34 0.0321(10) 0.0248(9) 0.0279(9) -0.0014(8) 0.0073(8) -0.0043(7)
C35 0.0338(11) 0.0312(11) 0.0550(14) -0.0069(9) 0.0157(10) -0.0086(10)
C36 0.0321(12) 0.0401(12) 0.0655(16) 0.0002(10) 0.0201(11) -0.0084(11)
C37 0.0403(12) 0.0297(10) 0.0441(12) 0.0058(9) 0.0110(10) -0.0045(9)
C38 0.0418(12) 0.0236(9) 0.0322(10) -0.0009(8) 0.0101(9) -0.0012(8)
C39 0.0322(10) 0.0293(10) 0.0222(9) -0.0038(8) 0.0066(8) -0.0010(7)
C40 0.0299(11) 0.0464(13) 0.0459(13) -0.0056(10) 0.0059(10) -0.0128(10)
C41 0.0331(12) 0.0559(14) 0.0392(12) -0.0021(10) 0.0017(10) -0.0102(11)
C42 0.0425(12) 0.0296(10) 0.0470(12) -0.0141(9) 0.0168(10) -0.0105(9)
C43 0.0410(12) 0.0355(11) 0.0416(12) -0.0141(10) 0.0160(10) -0.0089(9)

loop_
_atom_type_symbol
_atom_type_description
_atom_type_scat_dispersion_real
_atom_type_scat_dispersion_imag
_atom_type_scat_source
C C 0.0033 0.0016
;
International Tables for Crystallography
(1992, Vol. C, Tables 4.2.6.8 and 6.1.1.4)
;
H H 0.0000 0.0000
;
International Tables for Crystallography
(1992, Vol. C, Table 6.1.1.4)
;
N N 0.0061 0.0033
;
International Tables for Crystallography
(1992, Vol. C, Tables 4.2.6.8 and 6.1.1.4)
;
O O 0.0106 0.0060
;
International Tables for Crystallography
(1992, Vol. C, Tables 4.2.6.8 and 6.1.1.4)
;

loop_
_geom_angle_atom_site_label_1
_geom_angle_atom_site_label_2
_geom_angle_atom_site_label_3
_geom_angle
_geom_angle_publ_flag
C2 O3 C10 117.53(16) yes
C11 O4 C16 116.5(3) yes
C8 O5 C19 115.98(17) yes
C20 O6 C25 117.29(18) yes
C33 O7 C40 117.33(19) yes
C39 O8 C42 118.28(17) yes
C41 O9 C43 114.28(19) yes
C1 N1 C3 96.51(14) yes
C1 N1 C4 132.80(17) yes
C3 N1 C4 130.65(18) yes
C6 N2 C7 132.87(17) yes
C6 N2 C9 130.41(17) yes
C7 N2 C9 96.65(15) yes
O1 C1 N1 132.98(18) yes
O1 C1 C2 135.34(19) yes
N1 C1 C2 91.68(16) yes
O3 C2 C1 112.60(17) yes
O3 C2 C3 118.13(19) yes
C1 C2 C3 85.23(14) yes
N1 C3 C2 86.03(14) yes
N1 C3 C28 116.30(17) yes
C2 C3 C28 115.53(17) yes
N1 C4 C5 114.98(17) yes
C4 C5 C6 116.51(19) yes
N2 C6 C5 114.53(18) yes
O2 C7 N2 132.56(19) yes
O2 C7 C8 135.54(19) yes
N2 C7 C8 91.90(15) yes
O5 C8 C7 111.36(19) yes
O5 C8 C9 118.61(18) yes
C7 C8 C9 85.64(14) yes
N2 C9 C8 85.78(14) yes
N2 C9 C34 116.29(16) yes
C8 C9 C34 118.98(19) yes
O3 C10 C11 122.2(3) yes
O3 C10 C15 118.0(3) yes
C11 C10 C15 119.4(2) yes
O4 C11 C10 116.4(2) yes
O4 C11 C12 123.7(3) yes
C10 C11 C12 119.9(3) yes
C11 C12 C13 119.8(3) yes
C12 C13 C14 120.9(3) yes
C13 C14 C15 118.8(3) yes
C10 C15 C14 121.0(3) yes
O4 C16 C17 109.8(4) yes
C16 C17 C18 123.1(8) yes
O5 C19 C20 115.06(19) yes
O5 C19 C24 124.6(2) yes
C20 C19 C24 120.31(18) yes
O6 C20 C19 115.63(17) yes
O6 C20 C21 125.2(3) yes
C19 C20 C21 119.2(2) yes
C20 C21 C22 120.1(3) yes
C21 C22 C23 120.4(2) yes
C22 C23 C24 119.6(3) yes
C19 C24 C23 120.3(3) yes
O6 C25 C26 114.6(3) yes
C25 C26 C27 125.5(4) yes
C3 C28 C29 122.50(18) yes
C3 C28 C33 118.97(19) yes
C29 C28 C33 118.3(3) yes
C28 C29 C31 120.98(19) yes
C31 C30 C32 120.9(3) yes
C29 C31 C30 119.6(3) yes
C30 C32 C33 118.9(2) yes
O7 C33 C28 114.1(2) yes
O7 C33 C32 124.66(18) yes
C28 C33 C32 121.2(2) yes
C9 C34 C35 123.08(18) yes
C9 C34 C39 118.8(2) yes
C35 C34 C39 118.03(19) yes
C34 C35 C36 120.6(2) yes
C35 C36 C37 120.3(3) yes
C36 C37 C38 120.2(3) yes
C37 C38 C39 119.58(19) yes
O8 C39 C34 115.24(18) yes
O8 C39 C38 123.47(18) yes
C34 C39 C38 121.3(2) yes
O7 C40 C41 108.1(2) yes
O9 C41 C40 114.65(17) yes
O8 C42 C43 106.37(18) yes
O9 C43 C42 107.4(2) yes
O3 C2 H2 112.701 no
C1 C2 H2 112.691 no
C3 C2 H2 112.686 no
N1 C3 H3 112.195 no
C2 C3 H3 112.188 no
C28 C3 H3 112.189 no
N1 C4 H4A 108.523 no
N1 C4 H4B 108.529 no
C5 C4 H4A 108.526 no
C5 C4 H4B 108.524 no
H4A C4 H4B 107.525 no
C4 C5 H5A 108.161 no
C4 C5 H5B 108.169 no
C6 C5 H5A 108.163 no
C6 C5 H5B 108.159 no
H5A C5 H5B 107.339 no
N2 C6 H6A 108.628 no
N2 C6 H6B 108.626 no
C5 C6 H6A 108.636 no
C5 C6 H6B 108.633 no
H6A C6 H6B 107.578 no
O5 C8 H8 112.800 no
C7 C8 H8 112.798 no
C9 C8 H8 112.803 no
N2 C9 H9 111.160 no
C8 C9 H9 111.167 no
C34 C9 H9 111.180 no
C11 C12 H12 120.073 no
C13 C12 H12 120.078 no
C12 C13 H13 119.535 no
C14 C13 H13 119.536 no
C13 C14 H14 120.588 no
C15 C14 H14 120.578 no
C10 C15 H15 119.499 no
C14 C15 H15 119.503 no
O4 C16 H16A 109.694 no
O4 C16 H16B 109.691 no
C17 C16 H16A 109.705 no
C17 C16 H16B 109.698 no
H16A C16 H16B 108.191 no
C16 C17 H17 118.448 no
C18 C17 H17 118.438 no
C17 C18 H18A 119.995 no
C17 C18 H18B 119.998 no
H18A C18 H18B 120.007 no
C20 C21 H21 119.946 no
C22 C21 H21 119.936 no
C21 C22 H22 119.773 no
C23 C22 H22 119.796 no
C22 C23 H23 120.186 no
C24 C23 H23 120.199 no
C19 C24 H24 119.835 no
C23 C24 H24 119.845 no
O6 C25 H25A 108.607 no
O6 C25 H25B 108.608 no
C26 C25 H25A 108.598 no
C26 C25 H25B 108.592 no
H25A C25 H25B 107.572 no
C25 C26 H26 117.261 no
C27 C26 H26 117.258 no
C26 C27 H27A 119.999 no
C26 C27 H27B 119.996 no
H27A C27 H27B 120.005 no
C28 C29 H29 119.518 no
C31 C29 H29 119.502 no
C31 C30 H30 119.541 no
C32 C30 H30 119.541 no
C29 C31 H31 120.181 no
C30 C31 H31 120.174 no
C30 C32 H32 120.558 no
C33 C32 H32 120.553 no
C34 C35 H35 119.691 no
C36 C35 H35 119.699 no
C35 C36 H36 119.835 no
C37 C36 H36 119.849 no
C36 C37 H37 119.926 no
C38 C37 H37 119.924 no
C37 C38 H38 120.208 no
C39 C38 H38 120.209 no
O7 C40 H40A 110.074 no
O7 C40 H40B 110.073 no
C41 C40 H40A 110.076 no
C41 C40 H40B 110.080 no
H40A C40 H40B 108.405 no
O9 C41 H41A 108.604 no
O9 C41 H41B 108.608 no
C40 C41 H41A 108.605 no
C40 C41 H41B 108.593 no
H41A C41 H41B 107.563 no
O8 C42 H42A 110.452 no
O8 C42 H42B 110.461 no
C43 C42 H42A 110.457 no
C43 C42 H42B 110.463 no
H42A C42 H42B 108.637 no
O9 C43 H43A 110.234 no
O9 C43 H43B 110.241 no
C42 C43 H43A 110.222 no
C42 C43 H43B 110.238 no
H43A C43 H43B 108.509 no

loop_
_geom_bond_atom_site_label_1
_geom_bond_atom_site_label_2
_geom_bond_distance
_geom_bond_publ_flag
O1 C1 1.214(3) yes
O2 C7 1.208(3) yes
O3 C2 1.413(3) yes
O3 C10 1.399(3) yes
O4 C11 1.381(4) yes
O4 C16 1.397(5) yes
O5 C8 1.410(3) yes
O5 C19 1.382(3) yes
O6 C20 1.373(3) yes
O6 C25 1.428(4) yes
O7 C33 1.373(3) yes
O7 C40 1.423(3) yes
O8 C39 1.371(3) yes
O8 C42 1.429(3) yes
O9 C41 1.417(3) yes
O9 C43 1.420(3) yes
N1 C1 1.353(3) yes
N1 C3 1.477(3) yes
N1 C4 1.460(3) yes
N2 C6 1.456(3) yes
N2 C7 1.348(3) yes
N2 C9 1.482(3) yes
C1 C2 1.545(3) yes
C2 C3 1.575(3) yes
C3 C28 1.499(4) yes
C4 C5 1.522(4) yes
C5 C6 1.514(4) yes
C7 C8 1.540(3) yes
C8 C9 1.573(3) yes
C9 C34 1.505(3) yes
C10 C11 1.383(4) yes
C10 C15 1.374(4) yes
C11 C12 1.390(4) yes
C12 C13 1.375(6) yes
C13 C14 1.371(6) yes
C14 C15 1.394(4) yes
C16 C17 1.482(10) yes
C17 C18 1.167(9) yes
C19 C20 1.405(4) yes
C19 C24 1.379(3) yes
C20 C21 1.386(3) yes
C21 C22 1.399(4) yes
C22 C23 1.379(4) yes
C23 C24 1.395(3) yes
C25 C26 1.489(5) yes
C26 C27 1.269(6) yes
C28 C29 1.389(3) yes
C28 C33 1.404(3) yes
C29 C31 1.397(4) yes
C30 C31 1.376(3) yes
C30 C32 1.394(4) yes
C32 C33 1.392(4) yes
C34 C35 1.385(4) yes
C34 C39 1.401(3) yes
C35 C36 1.398(4) yes
C36 C37 1.378(4) yes
C37 C38 1.376(4) yes
C38 C39 1.391(3) yes
C40 C41 1.507(4) yes
C42 C43 1.505(4) yes
C2 H2 1.000 no
C3 H3 1.000 no
C4 H4A 0.990 no
C4 H4B 0.990 no
C5 H5A 0.990 no
C5 H5B 0.990 no
C6 H6A 0.990 no
C6 H6B 0.990 no
C8 H8 1.000 no
C9 H9 1.000 no
C12 H12 0.950 no
C13 H13 0.950 no
C14 H14 0.950 no
C15 H15 0.950 no
C16 H16A 0.990 no
C16 H16B 0.990 no
C17 H17 0.950 no
C18 H18A 0.950 no
C18 H18B 0.950 no
C21 H21 0.950 no
C22 H22 0.950 no
C23 H23 0.950 no
C24 H24 0.950 no
C25 H25A 0.990 no
C25 H25B 0.990 no
C26 H26 0.950 no
C27 H27A 0.950 no
C27 H27B 0.950 no
C29 H29 0.950 no
C30 H30 0.950 no
C31 H31 0.950 no
C32 H32 0.950 no
C35 H35 0.950 no
C36 H36 0.950 no
C37 H37 0.950 no
C38 H38 0.950 no
C40 H40A 0.990 no
C40 H40B 0.990 no
C41 H41A 0.990 no
C41 H41B 0.990 no
C42 H42A 0.990 no
C42 H42B 0.990 no
C43 H43A 0.990 no
C43 H43B 0.990 no

loop_
_geom_contact_atom_site_label_1
_geom_contact_atom_site_label_2
_geom_contact_distance
_geom_contact_publ_flag
_geom_contact_site_symmetry_2
O1 O2 3.533(3) no .
O1 O3 3.140(2) no .
O1 C3 3.323(3) no .
O1 C4 3.178(3) no .
O2 O5 3.137(3) no .
O2 C1 3.511(4) no .
O2 C6 3.161(3) no .
O2 C9 3.323(3) no .
O3 O4 2.745(3) no .
O3 N1 3.168(2) no .
O3 C28 2.889(3) no .
O3 C29 3.324(3) no .
O3 C33 3.591(3) no .
O4 C2 2.939(3) no .
O4 C18 2.620(9) no .
O5 O6 2.585(3) no .
O5 N2 3.120(3) no .
O5 C34 2.980(3) no .
O5 C35 3.160(3) no .
O6 C27 2.844(5) no .
O7 O9 2.794(3) no .
O7 C2 3.530(3) no .
O7 C3 2.692(3) no .
O7 C10 3.437(3) no .
O7 C15 3.538(3) no .
O7 C43 3.319(3) no .
O8 O9 2.723(2) no .
O8 C9 2.714(3) no .
O8 C24 3.444(3) no .
O9 C23 3.577(4) no .
O9 C24 3.383(3) no .
N1 N2 3.205(3) no .
N1 C6 3.173(3) no .
N1 C7 3.530(4) no .
N1 C29 2.939(4) no .
N2 C4 3.269(3) no .
N2 C35 3.041(4) no .
C1 C7 3.529(4) no .
C1 C28 3.187(3) no .
C1 C29 3.500(4) no .
C2 C4 3.542(3) no .
C2 C11 3.070(3) no .
C2 C15 3.458(4) no .
C2 C29 3.352(4) no .
C2 C33 3.484(3) no .
C3 C5 3.336(3) no .
C3 C10 3.241(3) no .
C4 C28 3.381(3) no .
C4 C29 3.507(4) no .
C5 C9 3.301(3) no .
C6 C8 3.535(3) no .
C6 C34 3.361(3) no .
C7 C34 3.267(3) no .
C8 C24 2.788(3) no .
C8 C35 3.289(3) no .
C9 C19 3.222(3) no .
C9 C24 3.249(3) no .
C10 C13 2.763(4) no .
C10 C16 3.543(6) no .
C10 C28 3.235(3) no .
C10 C33 3.367(3) no .
C11 C14 2.771(5) no .
C12 C15 2.751(5) no .
C12 C16 2.857(7) no .
C15 C28 3.302(3) no .
C15 C32 3.404(4) no .
C15 C33 3.136(3) no .
C19 C22 2.773(3) no .
C19 C34 3.282(3) no .
C19 C35 3.577(3) no .
C20 C23 2.793(4) no .
C20 C26 3.095(5) no .
C20 C27 3.262(5) no .
C21 C24 2.777(4) no .
C21 C25 2.832(4) no .
C21 C26 3.236(5) no .
C21 C27 3.512(4) no .
C24 C34 3.300(3) no .
C24 C39 3.401(3) no .
C28 C30 2.793(4) no .
C29 C32 2.784(3) no .
C31 C33 2.774(4) no .
C32 C40 2.822(4) no .
C34 C37 2.798(3) no .
C35 C38 2.775(3) no .
C36 C39 2.755(4) no .
C38 C42 2.865(4) no .
C40 C43 2.932(4) no .
O1 C5 3.396(3) no 3_666
O1 C6 3.275(3) no 3_666
O1 C37 3.591(4) no 2_655
O2 C14 3.504(4) no 1_655
O2 C37 3.170(3) no 2_655
O2 C38 3.281(3) no 2_655
O3 C31 3.387(3) no 3_566
O3 C43 3.431(3) no 2_555
O6 C13 3.556(4) no 1_655
O8 C21 3.312(3) no 4_555
C5 O1 3.396(3) no 3_666
C6 O1 3.275(3) no 3_666
C13 O6 3.556(4) no 1_455
C13 C25 3.533(4) no 3_565
C14 O2 3.504(4) no 1_455
C15 C42 3.586(3) no 2_555
C21 O8 3.312(3) no 4_554
C22 C33 3.566(3) no 4_554
C25 C13 3.533(4) no 3_565
C31 O3 3.387(3) no 3_566
C31 C43 3.593(4) no 4_555
C33 C22 3.566(3) no 4_555
C37 O1 3.591(4) no 2_645
C37 O2 3.170(3) no 2_645
C38 O2 3.281(3) no 2_645
C42 C15 3.586(3) no 2_545
C43 O3 3.431(3) no 2_545
C43 C31 3.593(4) no 4_554
O1 H2 2.9923 no .
O1 H4B 2.8966 no .
O2 H2 3.5528 no .
O2 H6A 2.8832 no .
O2 H8 2.9589 no .
O3 H3 3.2758 no .
O3 H15 2.5335 no .
O3 H18A 3.4873 no .
O3 H29 3.3993 no .
O4 H2 2.3460 no .
O4 H8 3.5666 no .
O4 H12 2.6524 no .
O4 H17 3.2241 no .
O4 H18A 2.2351 no .
O4 H18B 3.5669 no .
O5 H9 3.2952 no .
O5 H24 2.6560 no .
O5 H35 2.9682 no .
O6 H21 2.6678 no .
O6 H26 3.3000 no .
O6 H27A 2.5214 no .
O7 H3 2.3746 no .
O7 H32 2.6751 no .
O7 H41A 3.2199 no .
O7 H41B 2.6369 no .
O7 H43B 2.8541 no .
O8 H9 2.2614 no .
O8 H24 2.8227 no .
O8 H38 2.6448 no .
O8 H43A 3.2177 no .
O8 H43B 2.5417 no .
O9 H9 3.4956 no .
O9 H23 3.0474 no .
O9 H24 2.6425 no .
O9 H40A 3.2924 no .
O9 H40B 2.7518 no .
O9 H42A 3.2227 no .
O9 H42B 2.5567 no .
N1 H2 2.7007 no .
N1 H5A 3.3296 no .
N1 H5B 2.6867 no .
N1 H6A 3.3102 no .
N1 H9 3.4581 no .
N1 H29 2.6060 no .
N2 H3 3.1550 no .
N2 H4B 3.5935 no .
N2 H5A 3.2975 no .
N2 H5B 2.5960 no .
N2 H8 2.7327 no .
N2 H35 2.7883 no .
C1 H3 2.8055 no .
C1 H4A 3.1615 no .
C1 H4B 2.6943 no .
C1 H29 3.0834 no .
C2 H8 3.2610 no .
C2 H18A 3.2077 no .
C2 H29 3.3479 no .
C3 H4A 2.9230 no .
C3 H4B 3.4240 no .
C3 H5B 3.0473 no .
C3 H8 3.5184 no .
C3 H9 3.0322 no .
C3 H29 2.6998 no .
C4 H3 3.0094 no .
C4 H6A 2.6802 no .
C4 H6B 3.3822 no .
C4 H29 3.0341 no .
C5 H3 3.2012 no .
C5 H9 3.1512 no .
C6 H4A 3.3981 no .
C6 H4B 2.7534 no .
C6 H9 2.9975 no .
C6 H35 3.4272 no .
C7 H2 3.2624 no .
C7 H3 3.5480 no .
C7 H6A 2.6915 no .
C7 H6B 3.1741 no .
C7 H9 2.7601 no .
C7 H35 3.1585 no .
C8 H2 3.1774 no .
C8 H3 3.3281 no .
C8 H24 2.4846 no .
C8 H35 3.1672 no .
C9 H3 2.8964 no .
C9 H5B 2.9225 no .
C9 H6A 3.4263 no .
C9 H6B 2.9354 no .
C9 H24 2.7238 no .
C9 H35 2.7127 no .
C10 H2 2.6751 no .
C10 H12 3.2574 no .
C10 H14 3.2654 no .
C11 H2 2.8625 no .
C11 H13 3.2486 no .
C11 H15 3.2377 no .
C11 H16A 2.4808 no .
C11 H16B 2.7229 no .
C11 H18A 3.4909 no .
C12 H14 3.2475 no .
C12 H16A 2.7493 no .
C12 H16B 2.8412 no .
C12 H41B 3.4434 no .
C13 H15 3.2368 no .
C13 H40A 3.3023 no .
C14 H12 3.2441 no .
C14 H40A 3.2394 no .
C15 H13 3.2401 no .
C15 H40A 3.5477 no .
C16 H2 3.5940 no .
C16 H12 2.6363 no .
C16 H18A 2.4872 no .
C16 H18B 3.2048 no .
C18 H2 3.3637 no .
C18 H16A 2.9206 no .
C18 H16B 2.9989 no .
C19 H8 2.6326 no .
C19 H21 3.2678 no .
C19 H23 3.2632 no .
C19 H27A 3.5479 no .
C20 H22 3.2679 no .
C20 H24 3.2725 no .
C20 H25A 3.1948 no .
C20 H25B 2.5418 no .
C20 H27A 2.8576 no .
C21 H23 3.2699 no .
C21 H25B 2.5786 no .
C21 H27A 3.3890 no .
C22 H24 3.2545 no .
C23 H21 3.2654 no .
C23 H42B 3.2599 no .
C24 H8 2.7467 no .
C24 H9 3.4129 no .
C24 H22 3.2565 no .
C24 H42B 3.4231 no .
C25 H21 2.5376 no .
C25 H27A 2.6371 no .
C25 H27B 3.3082 no .
C26 H21 2.8097 no .
C27 H21 3.3287 no .
C27 H25A 3.0091 no .
C27 H25B 3.1218 no .
C28 H2 3.3534 no .
C28 H4A 3.1732 no .
C28 H15 3.0143 no .
C28 H31 3.2788 no .
C28 H32 3.2927 no .
C29 H3 3.3203 no .
C29 H4A 3.0167 no .
C29 H15 3.0179 no .
C29 H30 3.2545 no .
C30 H15 3.0937 no .
C30 H29 3.2511 no .
C31 H15 3.0490 no .
C31 H32 3.2673 no .
C32 H15 3.0973 no .
C32 H31 3.2673 no .
C32 H40A 2.7262 no .
C32 H40B 2.7871 no .
C33 H3 2.6448 no .
C33 H15 3.0220 no .
C33 H29 3.2586 no .
C33 H30 3.2574 no .
C33 H40A 2.6082 no .
C33 H40B 2.6605 no .
C34 H6B 3.1602 no .
C34 H8 3.3758 no .
C34 H24 3.0303 no .
C34 H36 3.2704 no .
C34 H38 3.2889 no .
C35 H6B 3.2453 no .
C35 H9 3.3481 no .
C35 H27A 3.5248 no .
C35 H37 3.2649 no .
C36 H27A 3.3113 no .
C36 H38 3.2456 no .
C37 H35 3.2608 no .
C38 H36 3.2432 no .
C38 H42A 2.8607 no .
C38 H42B 2.7937 no .
C39 H9 2.5740 no .
C39 H24 3.0758 no .
C39 H35 3.2516 no .
C39 H37 3.2508 no .
C39 H42A 2.7570 no .
C39 H42B 2.5757 no .
C40 H32 2.5376 no .
C40 H43A 3.1878 no .
C40 H43B 2.6453 no .
C41 H43A 2.5806 no .
C41 H43B 2.6455 no .
C42 H9 3.5590 no .
C42 H23 3.5675 no .
C42 H24 3.3378 no .
C42 H38 2.6036 no .
C43 H24 3.5774 no .
C43 H40B 2.7187 no .
C43 H41A 2.6142 no .
C43 H41B 3.2171 no .
H2 H3 2.3394 no .
H2 H8 2.4269 no .
H2 H9 3.5204 no .
H2 H18A 2.4832 no .
H3 H4A 3.3537 no .
H3 H5B 2.6982 no .
H3 H8 2.9238 no .
H3 H9 2.1122 no .
H3 H29 3.5873 no .
H4A H5A 2.2865 no .
H4A H5B 2.3768 no .
H4A H6A 3.5623 no .
H4A H29 2.5431 no .
H4B H5A 2.3803 no .
H4B H5B 2.8513 no .
H4B H6A 2.4862 no .
H4B H6B 3.5458 no .
H4B H29 3.4720 no .
H5A H6A 2.4469 no .
H5A H6B 2.2265 no .
H5B H6A 2.8374 no .
H5B H6B 2.4420 no .
H5B H9 2.5441 no .
H6B H9 3.3704 no .
H6B H35 3.0224 no .
H8 H9 2.3217 no .
H8 H18A 3.3639 no .
H8 H24 2.2935 no .
H9 H24 2.6594 no .
H12 H13 2.3194 no .
H12 H16A 2.5457 no .
H12 H16B 2.3370 no .
H12 H41B 3.4995 no .
H13 H14 2.3233 no .
H13 H40A 3.5672 no .
H14 H15 2.3450 no .
H14 H40A 3.5068 no .
H15 H29 3.5472 no .
H15 H31 3.5717 no .
H16A H17 2.4746 no .
H16A H18A 3.0947 no .
H16B H17 2.3933 no .
H16B H18A 3.2313 no .
H17 H18A 2.6717 no .
H17 H18B 2.0948 no .
H21 H22 2.3448 no .
H21 H25A 3.4803 no .
H21 H25B 2.0765 no .
H21 H26 3.1728 no .
H21 H27A 3.4662 no .
H22 H23 2.3289 no .
H23 H24 2.3457 no .
H23 H42B 2.8150 no .
H24 H41B 3.4734 no .
H24 H42B 3.1214 no .
H25A H26 2.4656 no .
H25A H27A 3.2068 no .
H25B H26 2.3482 no .
H25B H27A 3.3989 no .
H26 H27A 2.7438 no .
H26 H27B 2.1792 no .
H27A H35 3.4593 no .
H27A H36 3.0744 no .
H29 H31 2.3423 no .
H30 H31 2.3221 no .
H30 H32 2.3460 no .
H32 H40A 2.3253 no .
H32 H40B 2.3189 no .
H35 H36 2.3411 no .
H36 H37 2.3245 no .
H37 H38 2.3282 no .
H38 H42A 2.3446 no .
H38 H42B 2.5015 no .
H40A H41A 2.3895 no .
H40A H41B 2.3064 no .
H40B H41A 2.3208 no .
H40B H41B 2.8533 no .
H40B H43A 2.8177 no .
H40B H43B 2.2489 no .
H41A H43A 2.4238 no .
H41A H43B 3.0038 no .
H41B H43A 3.4804 no .
H41B H43B 3.5243 no .
H42A H43A 2.3705 no .
H42A H43B 2.3918 no .
H42B H43A 2.3942 no .
H42B H43B 2.8735 no .
O1 H4B 3.0057 no 3_666
O1 H5A 2.9627 no 3_666
O1 H6A 2.6443 no 3_666
O1 H6B 3.3497 no 3_666
O1 H30 3.2661 no 3_566
O1 H31 3.5249 no 3_566
O1 H37 2.7329 no 2_655
O2 H4B 3.3647 no 3_666
O2 H14 2.7063 no 1_655
O2 H37 2.5379 no 2_655
O2 H38 2.7664 no 2_655
O3 H31 2.4399 no 3_566
O3 H42A 3.3636 no 2_555
O3 H43A 2.6039 no 2_555
O5 H13 3.1475 no 1_655
O5 H14 3.5374 no 1_655
O5 H25A 3.3458 no 3_665
O6 H12 3.3756 no 3_565
O6 H13 2.6206 no 1_655
O6 H13 3.4896 no 3_565
O6 H25A 2.8560 no 3_665
O7 H22 2.7743 no 4_555
O8 H21 2.5160 no 4_555
O8 H22 3.1863 no 4_555
N2 H14 3.2974 no 1_655
C1 H6A 3.3868 no 3_666
C1 H31 3.4127 no 3_566
C1 H37 3.4846 no 2_655
C2 H31 3.4000 no 3_566
C3 H22 3.2823 no 4_555
C4 H4B 3.4870 no 3_666
C4 H6A 3.4140 no 3_666
C4 H37 3.5285 no 4_555
C5 H27B 3.5430 no 4_555
C5 H37 3.5910 no 4_555
C6 H4B 3.4843 no 3_666
C6 H27B 3.4307 no 4_555
C7 H14 2.8801 no 1_655
C10 H31 3.2827 no 3_566
C10 H42A 2.8921 no 2_555
C10 H43A 3.1646 no 2_555
C11 H42A 3.3456 no 2_555
C12 H25B 3.3610 no 3_565
C13 H25A 3.4091 no 3_565
C13 H25B 2.9381 no 3_565
C13 H35 3.5328 no 1_455
C13 H42A 3.5974 no 2_555
C14 H25B 3.4476 no 3_565
C14 H35 3.1655 no 1_455
C14 H38 3.5513 no 2_555
C14 H42A 3.1369 no 2_555
C15 H29 3.5453 no 3_566
C15 H31 3.3406 no 3_566
C15 H42A 2.7487 no 2_555
C16 H16B 3.0125 no 3_565
C17 H16B 3.0329 no 3_565
C18 H26 3.1320 no 3_665
C18 H40B 3.5243 no 2_555
C19 H16A 3.1625 no 3_565
C20 H12 3.4434 no 3_565
C20 H16A 3.0681 no 3_565
C21 H5B 3.0425 no 4_554
C21 H16A 2.8923 no 3_565
C21 H42A 3.5701 no 4_554
C21 H43B 3.3798 no 4_554
C22 H3 3.5522 no 4_554
C22 H5B 2.9178 no 4_554
C22 H16A 2.8033 no 3_565
C22 H43B 2.9900 no 4_554
C23 H16A 2.8894 no 3_565
C23 H17 3.3436 no 3_565
C24 H16A 3.0663 no 3_565
C24 H17 3.5315 no 3_565
C25 H13 3.2123 no 1_655
C25 H13 3.1930 no 3_565
C25 H25A 3.5451 no 3_665
C26 H18B 2.8315 no 3_665
C27 H5A 3.2221 no 4_554
C27 H6B 3.2156 no 4_554
C27 H13 3.5409 no 1_655
C27 H18B 3.3410 no 3_665
C27 H41A 3.2836 no 1_655
C27 H41B 3.5262 no 1_655
C28 H22 3.0745 no 4_555
C28 H23 3.2256 no 4_555
C29 H15 3.3655 no 3_566
C29 H23 3.3163 no 4_555
C29 H31 3.2578 no 3_566
C29 H42B 3.0901 no 4_555
C30 H6B 3.5486 no 1_455
C30 H23 3.1520 no 4_555
C30 H41A 3.3954 no 4_555
C30 H43A 3.4398 no 4_555
C31 H15 3.4231 no 3_566
C31 H23 3.3044 no 4_555
C31 H29 3.2167 no 3_566
C31 H42B 2.9781 no 4_555
C31 H43A 2.9891 no 4_555
C32 H23 3.0386 no 4_555
C33 H22 2.8548 no 4_555
C33 H23 3.0907 no 4_555
C34 H26 3.5235 no 4_555
C35 H14 3.5691 no 1_655
C35 H26 3.5242 no 4_555
C35 H32 3.4231 no 1_655
C35 H40A 3.3203 no 1_655
C36 H5A 3.4302 no 4_554
C36 H18B 3.5387 no 2_645
C36 H26 3.3394 no 4_555
C36 H32 3.4354 no 1_655
C36 H40A 3.0418 no 1_655
C36 H40B 3.3399 no 1_655
C37 H4A 3.3432 no 4_554
C37 H5A 3.0174 no 4_554
C37 H18B 3.5318 no 2_645
C37 H26 3.1201 no 4_555
C38 H4A 3.1011 no 4_554
C38 H25B 3.3477 no 4_555
C38 H26 3.0918 no 4_555
C39 H21 3.0461 no 4_555
C39 H25B 3.5736 no 4_555
C39 H26 3.3059 no 4_555
C40 H22 3.5562 no 4_555
C40 H36 2.7550 no 1_455
C41 H27B 3.4704 no 1_455
C41 H30 3.5693 no 4_554
C41 H36 3.3996 no 1_455
C42 H21 3.1420 no 4_555
C42 H31 3.2802 no 4_554
C43 H22 3.2817 no 4_555
C43 H31 3.1448 no 4_554
H3 C22 3.5522 no 4_555
H3 H22 2.7660 no 4_555
H4A C37 3.3432 no 4_555
H4A C38 3.1011 no 4_555
H4A H37 3.2198 no 4_555
H4A H38 2.7957 no 4_555
H4A H42B 3.2359 no 4_555
H4B O1 3.0057 no 3_666
H4B O2 3.3647 no 3_666
H4B C4 3.4870 no 3_666
H4B C6 3.4843 no 3_666
H4B H4B 2.6599 no 3_666
H4B H6A 2.5679 no 3_666
H4B H37 3.2263 no 4_555
H4B H38 3.5957 no 4_555
H5A O1 2.9627 no 3_666
H5A C27 3.2221 no 4_555
H5A C36 3.4302 no 4_555
H5A C37 3.0174 no 4_555
H5A H27A 3.1327 no 4_555
H5A H27B 3.0120 no 4_555
H5A H36 3.5254 no 4_555
H5A H37 2.8221 no 4_555
H5B C21 3.0425 no 4_555
H5B C22 2.9178 no 4_555
H5B H21 3.0450 no 4_555
H5B H22 2.8252 no 4_555
H5B H27B 3.5942 no 4_555
H6A O1 2.6443 no 3_666
H6A C1 3.3868 no 3_666
H6A C4 3.4140 no 3_666
H6A H4B 2.5679 no 3_666
H6A H14 3.5320 no 1_655
H6A H30 3.4381 no 1_655
H6B O1 3.3497 no 3_666
H6B C27 3.2156 no 4_555
H6B C30 3.5486 no 1_655
H6B H27B 2.5881 no 4_555
H6B H30 2.8501 no 1_655
H6B H32 3.5754 no 1_655
H9 H21 3.4407 no 4_555
H9 H22 3.1927 no 4_555
H12 O6 3.3756 no 3_565
H12 C20 3.4434 no 3_565
H12 H17 3.3994 no 3_565
H12 H25A 3.0516 no 1_455
H12 H25B 3.5264 no 3_565
H13 O5 3.1475 no 1_455
H13 O6 2.6206 no 1_455
H13 O6 3.4896 no 3_565
H13 C25 3.2123 no 1_455
H13 C25 3.1930 no 3_565
H13 C27 3.5409 no 1_455
H13 H25A 3.0093 no 1_455
H13 H25A 2.8391 no 3_565
H13 H25B 2.8334 no 3_565
H13 H27A 2.9974 no 1_455
H13 H35 3.2964 no 1_455
H14 O2 2.7063 no 1_455
H14 O5 3.5374 no 1_455
H14 N2 3.2974 no 1_455
H14 C7 2.8801 no 1_455
H14 C35 3.5691 no 1_455
H14 H6A 3.5320 no 1_455
H14 H35 2.6314 no 1_455
H14 H38 3.3555 no 2_555
H14 H42A 3.5696 no 2_555
H15 C29 3.3655 no 3_566
H15 C31 3.4231 no 3_566
H15 H29 2.6977 no 3_566
H15 H31 2.8240 no 3_566
H15 H42A 2.9965 no 2_555
H15 H42B 3.5312 no 2_555
H16A C19 3.1625 no 3_565
H16A C20 3.0681 no 3_565
H16A C21 2.8923 no 3_565
H16A C22 2.8033 no 3_565
H16A C23 2.8894 no 3_565
H16A C24 3.0663 no 3_565
H16A H21 3.3975 no 3_565
H16A H22 3.2759 no 3_565
H16A H23 3.3902 no 3_565
H16A H43B 3.3451 no 2_555
H16B C16 3.0125 no 3_565
H16B C17 3.0329 no 3_565
H16B H16B 2.3188 no 3_565
H16B H17 3.0291 no 3_565
H17 C23 3.3436 no 3_565
H17 C24 3.5315 no 3_565
H17 H12 3.3994 no 3_565
H17 H16B 3.0291 no 3_565
H17 H23 3.2027 no 3_565
H17 H24 3.5225 no 3_565
H17 H41B 2.8423 no 3_565
H18A H37 3.2875 no 2_655
H18A H40B 3.4668 no 2_555
H18B C26 2.8315 no 3_665
H18B C27 3.3410 no 3_665
H18B C36 3.5387 no 2_655
H18B C37 3.5318 no 2_655
H18B H25A 3.5527 no 3_665
H18B H26 2.2165 no 3_665
H18B H27B 3.2330 no 3_665
H18B H32 3.3612 no 2_555
H18B H36 3.4925 no 2_655
H18B H37 3.4773 no 2_655
H21 O8 2.5160 no 4_554
H21 C39 3.0461 no 4_554
H21 C42 3.1420 no 4_554
H21 H5B 3.0450 no 4_554
H21 H9 3.4407 no 4_554
H21 H16A 3.3975 no 3_565
H21 H42A 2.8910 no 4_554
H21 H43B 3.1657 no 4_554
H22 O7 2.7743 no 4_554
H22 O8 3.1863 no 4_554
H22 C3 3.2823 no 4_554
H22 C28 3.0745 no 4_554
H22 C33 2.8548 no 4_554
H22 C40 3.5562 no 4_554
H22 C43 3.2817 no 4_554
H22 H3 2.7660 no 4_554
H22 H5B 2.8252 no 4_554
H22 H9 3.1927 no 4_554
H22 H16A 3.2759 no 3_565
H22 H40B 3.3088 no 4_554
H22 H43B 2.4246 no 4_554
H23 C28 3.2256 no 4_554
H23 C29 3.3163 no 4_554
H23 C30 3.1520 no 4_554
H23 C31 3.3044 no 4_554
H23 C32 3.0386 no 4_554
H23 C33 3.0907 no 4_554
H23 H16A 3.3902 no 3_565
H23 H17 3.2027 no 3_565
H23 H32 3.4720 no 4_554
H24 H17 3.5225 no 3_565
H25A O5 3.3458 no 3_665
H25A O6 2.8560 no 3_665
H25A C13 3.4091 no 3_565
H25A C25 3.5451 no 3_665
H25A H12 3.0516 no 1_655
H25A H13 3.0093 no 1_655
H25A H13 2.8391 no 3_565
H25A H18B 3.5527 no 3_665
H25A H25A 3.1859 no 3_665
H25B C12 3.3610 no 3_565
H25B C13 2.9381 no 3_565
H25B C14 3.4476 no 3_565
H25B C38 3.3477 no 4_554
H25B C39 3.5736 no 4_554
H25B H12 3.5264 no 3_565
H25B H13 2.8334 no 3_565
H25B H38 3.1224 no 4_554
H25B H42A 3.2289 no 4_554
H26 C18 3.1320 no 3_665
H26 C34 3.5235 no 4_554
H26 C35 3.5242 no 4_554
H26 C36 3.3394 no 4_554
H26 C37 3.1201 no 4_554
H26 C38 3.0918 no 4_554
H26 C39 3.3059 no 4_554
H26 H18B 2.2165 no 3_665
H26 H37 3.5218 no 4_554
H26 H38 3.4674 no 4_554
H27A H5A 3.1327 no 4_554
H27A H13 2.9974 no 1_655
H27A H40A 3.4144 no 1_655
H27A H41A 3.2887 no 1_655
H27A H41B 3.5533 no 1_655
H27B C5 3.5430 no 4_554
H27B C6 3.4307 no 4_554
H27B C41 3.4704 no 1_655
H27B H5A 3.0120 no 4_554
H27B H5B 3.5942 no 4_554
H27B H6B 2.5881 no 4_554
H27B H18B 3.2330 no 3_665
H27B H30 2.9601 no 4_654
H27B H41A 2.7568 no 1_655
H27B H41B 3.2786 no 1_655
H29 C15 3.5453 no 3_566
H29 C31 3.2167 no 3_566
H29 H15 2.6977 no 3_566
H29 H31 2.9563 no 3_566
H29 H42B 3.0296 no 4_555
H30 O1 3.2661 no 3_566
H30 C41 3.5693 no 4_555
H30 H6A 3.4381 no 1_455
H30 H6B 2.8501 no 1_455
H30 H27B 2.9601 no 4_455
H30 H41A 2.7671 no 4_555
H30 H43A 3.2457 no 4_555
H31 O1 3.5249 no 3_566
H31 O3 2.4399 no 3_566
H31 C1 3.4127 no 3_566
H31 C2 3.4000 no 3_566
H31 C10 3.2827 no 3_566
H31 C15 3.3406 no 3_566
H31 C29 3.2578 no 3_566
H31 C42 3.2802 no 4_555
H31 C43 3.1448 no 4_555
H31 H15 2.8240 no 3_566
H31 H29 2.9563 no 3_566
H31 H42A 3.3521 no 4_555
H31 H42B 2.8644 no 4_555
H31 H43A 2.3978 no 4_555
H32 C35 3.4231 no 1_455
H32 C36 3.4354 no 1_455
H32 H6B 3.5754 no 1_455
H32 H18B 3.3612 no 2_545
H32 H23 3.4720 no 4_555
H32 H35 3.0288 no 1_455
H32 H36 3.0633 no 1_455
H35 C13 3.5328 no 1_655
H35 C14 3.1655 no 1_655
H35 H13 3.2964 no 1_655
H35 H14 2.6314 no 1_655
H35 H32 3.0288 no 1_655
H35 H40A 2.8576 no 1_655
H36 C40 2.7550 no 1_655
H36 C41 3.3996 no 1_655
H36 H5A 3.5254 no 4_554
H36 H18B 3.4925 no 2_645
H36 H32 3.0633 no 1_655
H36 H40A 2.2830 no 1_655
H36 H40B 2.4767 no 1_655
H36 H41A 2.9833 no 1_655
H37 O1 2.7329 no 2_645
H37 O2 2.5379 no 2_645
H37 C1 3.4846 no 2_645
H37 C4 3.5285 no 4_554
H37 C5 3.5910 no 4_554
H37 H4A 3.2198 no 4_554
H37 H4B 3.2263 no 4_554
H37 H5A 2.8221 no 4_554
H37 H18A 3.2875 no 2_645
H37 H18B 3.4773 no 2_645
H37 H26 3.5218 no 4_555
H38 O2 2.7664 no 2_645
H38 C14 3.5513 no 2_545
H38 H4A 2.7957 no 4_554
H38 H4B 3.5957 no 4_554
H38 H14 3.3555 no 2_545
H38 H25B 3.1224 no 4_555
H38 H26 3.4674 no 4_555
H40A C35 3.3203 no 1_455
H40A C36 3.0418 no 1_455
H40A H27A 3.4144 no 1_455
H40A H35 2.8576 no 1_455
H40A H36 2.2830 no 1_455
H40B C18 3.5243 no 2_545
H40B C36 3.3399 no 1_455
H40B H18A 3.4668 no 2_545
H40B H22 3.3088 no 4_555
H40B H36 2.4767 no 1_455
H41A C27 3.2836 no 1_455
H41A C30 3.3954 no 4_554
H41A H27A 3.2887 no 1_455
H41A H27B 2.7568 no 1_455
H41A H30 2.7671 no 4_554
H41A H36 2.9833 no 1_455
H41B C27 3.5262 no 1_455
H41B H17 2.8423 no 3_565
H41B H27A 3.5533 no 1_455
H41B H27B 3.2786 no 1_455
H42A O3 3.3636 no 2_545
H42A C10 2.8921 no 2_545
H42A C11 3.3456 no 2_545
H42A C13 3.5974 no 2_545
H42A C14 3.1369 no 2_545
H42A C15 2.7487 no 2_545
H42A C21 3.5701 no 4_555
H42A H14 3.5696 no 2_545
H42A H15 2.9965 no 2_545
H42A H21 2.8910 no 4_555
H42A H25B 3.2289 no 4_555
H42A H31 3.3521 no 4_554
H42B C29 3.0901 no 4_554
H42B C31 2.9781 no 4_554
H42B H4A 3.2359 no 4_554
H42B H15 3.5312 no 2_545
H42B H29 3.0296 no 4_554
H42B H31 2.8644 no 4_554
H43A O3 2.6039 no 2_545
H43A C10 3.1646 no 2_545
H43A C30 3.4398 no 4_554
H43A C31 2.9891 no 4_554
H43A H30 3.2457 no 4_554
H43A H31 2.3978 no 4_554
H43B C21 3.3798 no 4_555
H43B C22 2.9900 no 4_555
H43B H16A 3.3451 no 2_545
H43B H21 3.1657 no 4_555
H43B H22 2.4246 no 4_555

loop_
_geom_torsion_atom_site_label_1
_geom_torsion_atom_site_label_2
_geom_torsion_atom_site_label_3
_geom_torsion_atom_site_label_4
_geom_torsion
_geom_torsion_publ_flag
C2 O3 C10 C11 -63.7(3) no
C2 O3 C10 C15 122.66(19) no
C10 O3 C2 C1 -173.20(16) no
C10 O3 C2 C3 -76.3(2) no
C11 O4 C16 C17 161.5(3) no
C16 O4 C11 C10 -147.1(3) no
C16 O4 C11 C12 32.6(5) no
C8 O5 C19 C20 176.06(14) no
C8 O5 C19 C24 -5.1(3) no
C19 O5 C8 C7 174.58(13) no
C19 O5 C8 C9 77.67(19) no
C20 O6 C25 C26 -74.0(3) no
C25 O6 C20 C19 173.95(16) no
C25 O6 C20 C21 -5.8(3) no
C33 O7 C40 C41 175.95(15) no
C40 O7 C33 C28 -174.64(16) no
C40 O7 C33 C32 3.4(3) no
C39 O8 C42 C43 -165.58(14) no
C42 O8 C39 C34 156.32(15) no
C42 O8 C39 C38 -25.0(3) no
C41 O9 C43 C42 175.31(15) no
C43 O9 C41 C40 58.2(3) no
C1 N1 C3 C2 5.84(16) no
C1 N1 C3 C28 -110.75(18) no
C3 N1 C1 O1 173.1(3) no
C3 N1 C1 C2 -5.94(17) no
C1 N1 C4 C5 -120.3(3) no
C4 N1 C1 O1 -4.7(5) no
C4 N1 C1 C2 176.3(3) no
C3 N1 C4 C5 62.7(3) no
C4 N1 C3 C2 -176.4(3) no
C4 N1 C3 C28 67.1(3) no
C6 N2 C7 O2 3.5(5) no
C6 N2 C7 C8 -175.7(3) no
C7 N2 C6 C5 116.3(3) no
C6 N2 C9 C8 175.8(3) no
C6 N2 C9 C34 -63.8(3) no
C9 N2 C6 C5 -60.0(3) no
C7 N2 C9 C8 -1.46(17) no
C7 N2 C9 C34 118.90(19) no
C9 N2 C7 O2 -179.3(3) no
C9 N2 C7 C8 1.48(18) no
O1 C1 C2 O3 -54.9(4) no
O1 C1 C2 C3 -173.4(3) no
N1 C1 C2 O3 124.09(18) no
N1 C1 C2 C3 5.55(16) no
O3 C2 C3 N1 -118.22(16) no
O3 C2 C3 C28 -0.9(3) no
C1 C2 C3 N1 -5.09(14) no
C1 C2 C3 C28 112.23(16) no
N1 C3 C28 C29 20.9(3) no
N1 C3 C28 C33 -164.04(15) no
C2 C3 C28 C29 -77.7(2) no
C2 C3 C28 C33 97.30(19) no
N1 C4 C5 C6 66.4(3) no
C4 C5 C6 N2 -78.0(2) no
O2 C7 C8 O5 60.4(4) no
O2 C7 C8 C9 179.4(4) no
N2 C7 C8 O5 -120.45(18) no
N2 C7 C8 C9 -1.39(16) no
O5 C8 C9 N2 113.27(17) no
O5 C8 C9 C34 -4.6(3) no
C7 C8 C9 N2 1.27(15) no
C7 C8 C9 C34 -116.56(18) no
N2 C9 C34 C35 -39.6(3) no
N2 C9 C34 C39 143.30(16) no
C8 C9 C34 C35 60.8(3) no
C8 C9 C34 C39 -116.35(19) no
O3 C10 C11 O4 3.0(4) no
O3 C10 C11 C12 -176.67(18) no
O3 C10 C15 C14 175.50(16) no
C11 C10 C15 C14 1.7(4) no
C15 C10 C11 O4 176.57(19) no
C15 C10 C11 C12 -3.1(4) no
O4 C11 C12 C13 -178.0(3) no
C10 C11 C12 C13 1.7(5) no
C11 C12 C13 C14 1.3(5) no
C12 C13 C14 C15 -2.7(5) no
C13 C14 C15 C10 1.2(4) no
O4 C16 C17 C18 -8.5(9) no
O5 C19 C20 O6 -2.7(3) no
O5 C19 C20 C21 177.11(14) no
O5 C19 C24 C23 -177.37(15) no
C20 C19 C24 C23 1.4(3) no
C24 C19 C20 O6 178.41(16) no
C24 C19 C20 C21 -1.8(3) no
O6 C20 C21 C22 -179.40(16) no
C19 C20 C21 C22 0.8(3) no
C20 C21 C22 C23 0.5(3) no
C21 C22 C23 C24 -0.9(3) no
C22 C23 C24 C19 -0.1(3) no
O6 C25 C26 C27 -12.1(4) no
C3 C28 C29 C31 174.88(15) no
C3 C28 C33 O7 0.9(3) no
C3 C28 C33 C32 -177.25(15) no
C29 C28 C33 O7 176.13(16) no
C29 C28 C33 C32 -2.0(3) no
C33 C28 C29 C31 -0.2(3) no
C28 C29 C31 C30 1.8(3) no
C31 C30 C32 C33 -0.9(3) no
C32 C30 C31 C29 -1.3(3) no
C30 C32 C33 O7 -175.39(18) no
C30 C32 C33 C28 2.5(3) no
C9 C34 C35 C36 -176.91(16) no
C9 C34 C39 O8 -3.0(3) no
C9 C34 C39 C38 178.35(14) no
C35 C34 C39 O8 179.78(16) no
C35 C34 C39 C38 1.1(3) no
C39 C34 C35 C36 0.2(3) no
C34 C35 C36 C37 -0.9(4) no
C35 C36 C37 C38 0.3(4) no
C36 C37 C38 C39 1.0(3) no
C37 C38 C39 O8 179.71(17) no
C37 C38 C39 C34 -1.7(3) no
O7 C40 C41 O9 52.2(3) no
O8 C42 C43 O9 62.1(2) no
